data_7700627
loop_
_publ_author_name
'Thapa, Rajesh'
'Kilyanek, Stefan M.'

_publ_section_title
;
 Synthesis and structural characterization of 20-membered macrocyclic
 rings bearing trans-chelating bis(N-heterocyclic carbene) ligands and the
 catalytic activity of their palladium(ii) complexes.
;
_journal_issue 33
_journal_name_full 'Dalton transactions (Cambridge, England : 2003)'
_journal_page_first 12577
_journal_page_last 12590
_journal_paper_doi 10.1039/c9dt02147g
_journal_volume 48
_journal_year 2019
_chemical_formula_moiety 'C32 H44 N6, 2(C H Cl3), 2(Br)'
_chemical_formula_sum 'C34 H46 Br2 Cl6 N6'
_chemical_formula_weight 911.29
_space_group_crystal_system orthorhombic
_space_group_IT_number 61
_space_group_name_Hall '-P 2ac 2ab'
_space_group_name_H-M_alt 'P b c a'
_symmetry_space_group_name_Hall '-P 2ac 2ab'
_symmetry_space_group_name_H-M 'P b c a'
_atom_sites_solution_hydrogens geom
_atom_sites_solution_primary dual
_atom_sites_solution_secondary difmap
_audit_creation_method SHELXL-2018/3
_audit_update_record
;
2019-07-18 deposited with the CCDC.    2019-07-23 downloaded from the CCDC.
;
_cell_angle_alpha 90
_cell_angle_beta 90
_cell_angle_gamma 90
_cell_formula_units_Z 4
_cell_length_a 9.350(3)
_cell_length_b 16.797(6)
_cell_length_c 25.649(8)
_cell_measurement_reflns_used 2245
_cell_measurement_temperature 100(2)
_cell_measurement_theta_max 26.32
_cell_measurement_theta_min 2.43
_cell_volume 4028(2)
_computing_cell_refinement 'SAINT (Bruker, 2007)'
_computing_data_collection 'APEX2 (Bruker, 2007)'
_computing_data_reduction 'SAINT (Bruker, 2007)'
_computing_molecular_graphics 'Mercury (CCDC, 2016)'
_computing_publication_material 'SHELXL-2018/3 (Sheldrick, 2015b)'
_computing_structure_refinement 'SHELXL-2018/3 (Sheldrick, 2015b)'
_computing_structure_solution 'SHELXT (Sheldrick, 2015a)'
_diffrn_ambient_temperature 100(2)
_diffrn_measured_fraction_theta_full 1.000
_diffrn_measured_fraction_theta_max 0.998
_diffrn_measurement_device_type 'Bruker APEX CCD'
_diffrn_measurement_method '\f and \w scans'
_diffrn_radiation_type MoK\a
_diffrn_radiation_wavelength 0.71073
_diffrn_reflns_av_R_equivalents 0.0759
_diffrn_reflns_av_unetI/netI 0.0501
_diffrn_reflns_Laue_measured_fraction_full 1.000
_diffrn_reflns_Laue_measured_fraction_max 0.998
_diffrn_reflns_limit_h_max 12
_diffrn_reflns_limit_h_min 0
_diffrn_reflns_limit_k_max 21
_diffrn_reflns_limit_k_min 0
_diffrn_reflns_limit_l_max 33
_diffrn_reflns_limit_l_min 0
_diffrn_reflns_number 149026
_diffrn_reflns_point_group_measured_fraction_full 1.000
_diffrn_reflns_point_group_measured_fraction_max 0.998
_diffrn_reflns_theta_full 25.242
_diffrn_reflns_theta_max 27.569
_diffrn_reflns_theta_min 1.588
_exptl_absorpt_coefficient_mu 2.443
_exptl_absorpt_correction_T_max 0.775
_exptl_absorpt_correction_T_min 0.509
_exptl_absorpt_correction_type multi-scan
_exptl_absorpt_process_details 'TWINABS 2012/1 (Sheldrick, 2015c)'
_exptl_crystal_colour colourless
_exptl_crystal_density_diffrn 1.503
_exptl_crystal_description block
_exptl_crystal_F_000 1856
_exptl_crystal_size_max 0.320
_exptl_crystal_size_mid 0.120
_exptl_crystal_size_min 0.110
_refine_diff_density_max 3.282
_refine_diff_density_min -0.783
_refine_diff_density_rms 0.202
_refine_ls_extinction_method none
_refine_ls_goodness_of_fit_ref 1.006
_refine_ls_hydrogen_treatment constr
_refine_ls_matrix_type full
_refine_ls_number_parameters 218
_refine_ls_number_reflns 11335
_refine_ls_number_restraints 0
_refine_ls_restrained_S_all 1.006
_refine_ls_R_factor_all 0.0872
_refine_ls_R_factor_gt 0.0597
_refine_ls_shift/su_max 0.001
_refine_ls_shift/su_mean 0.000
_refine_ls_structure_factor_coef Fsqd
_refine_ls_weighting_details 'w=1/[\s^2^(Fo^2^)+(0.1150P)^2^] where P=(Fo^2^+2Fc^2^)/3'
_refine_ls_weighting_scheme calc
_refine_ls_wR_factor_gt 0.1605
_refine_ls_wR_factor_ref 0.1750
_reflns_Friedel_coverage 0.000
_reflns_number_gt 7787
_reflns_number_total 11335
_reflns_threshold_expression 'I > 2\s(I)'
_cod_data_source_file c9dt02147g2.cif
_cod_data_source_block 16062b
_cod_depositor_comments 'Adding full bibliography for 7700623--7700627.cif.'
_cod_database_code 7700627
_shelx_space_group_comment
;
The symmetry employed for this shelxl refinement is uniquely defined
by the following loop, which should always be used as a source of
symmetry information in preference to the above space-group names.
They are only intended as comments.
;
_shelx_estimated_absorpt_t_min 0.509
_shelx_estimated_absorpt_t_max 0.775

loop_
_space_group_symop_operation_xyz
'x, y, z'
'-x+1/2, -y, z+1/2'
'-x, y+1/2, -z+1/2'
'x+1/2, -y+1/2, -z'
'-x, -y, -z'
'x-1/2, y, -z-1/2'
'x, -y-1/2, z-1/2'
'-x-1/2, y-1/2, z'

loop_
_atom_site_label
_atom_site_type_symbol
_atom_site_fract_x
_atom_site_fract_y
_atom_site_fract_z
_atom_site_U_iso_or_equiv
_atom_site_adp_type
_atom_site_occupancy
_atom_site_site_symmetry_order
_atom_site_calc_flag
_atom_site_refinement_flags_posn
_atom_site_refinement_flags_adp
N1 N 0.4422(3) 0.36868(19) 0.35728(13) 0.0242(7) Uani 1 1 d . .
N2 N 0.6957(4) 0.35860(19) 0.48344(14) 0.0250(7) Uani 1 1 d . .
N3 N 0.7468(3) 0.4472(2) 0.54143(14) 0.0236(7) Uani 1 1 d . .
C1 C 0.5990(4) 0.3726(2) 0.36310(16) 0.0263(9) Uani 1 1 d . .
H1A H 0.624811 0.423156 0.380605 0.032 Uiso 1 1 calc R U
H1B H 0.643578 0.372780 0.328098 0.032 Uiso 1 1 calc R U
C2 C 0.6587(5) 0.3033(2) 0.39449(16) 0.0300(9) Uani 1 1 d . .
H2A H 0.627773 0.252929 0.377850 0.036 Uiso 1 1 calc R U
H2B H 0.764410 0.305203 0.392867 0.036 Uiso 1 1 calc R U
C3 C 0.6135(5) 0.3018(2) 0.45138(16) 0.0290(9) Uani 1 1 d . .
H3A H 0.510439 0.314877 0.453827 0.035 Uiso 1 1 calc R U
H3B H 0.627007 0.247369 0.465386 0.035 Uiso 1 1 calc R U
C4 C 0.6413(5) 0.4121(2) 0.51605(16) 0.0233(8) Uani 1 1 d . .
H4 H 0.542383 0.423283 0.520408 0.028 Uiso 1 1 calc R U
C5 C 0.8426(5) 0.3599(3) 0.48859(18) 0.0331(10) Uani 1 1 d . .
H5 H 0.909007 0.327455 0.470275 0.040 Uiso 1 1 calc R U
C6 C 0.8742(5) 0.4159(3) 0.52457(18) 0.0309(10) Uani 1 1 d . .
H6 H 0.967054 0.430862 0.536010 0.037 Uiso 1 1 calc R U
C7 C 0.7289(4) 0.5129(3) 0.57923(16) 0.0260(9) Uani 1 1 d . .
H7A H 0.693057 0.560682 0.560846 0.031 Uiso 1 1 calc R U
H7B H 0.822853 0.526156 0.594760 0.031 Uiso 1 1 calc R U
C8 C 0.6245(4) 0.4903(2) 0.62244(16) 0.0265(9) Uani 1 1 d . .
H8A H 0.528738 0.480670 0.607253 0.032 Uiso 1 1 calc R U
H8B H 0.656794 0.440375 0.639314 0.032 Uiso 1 1 calc R U
C9 C 0.6149(4) 0.5556(2) 0.66281(16) 0.0259(9) Uani 1 1 d . .
H9A H 0.553072 0.537181 0.691728 0.031 Uiso 1 1 calc R U
H9B H 0.711497 0.565248 0.677277 0.031 Uiso 1 1 calc R U
C10 C 0.4027(4) 0.3046(2) 0.32104(16) 0.0269(9) Uani 1 1 d . .
H10A H 0.472772 0.260726 0.324325 0.032 Uiso 1 1 calc R U
H10B H 0.408053 0.325115 0.284897 0.032 Uiso 1 1 calc R U
C11 C 0.2534(4) 0.2720(2) 0.33076(16) 0.0239(8) Uani 1 1 d . .
C12 C 0.2004(5) 0.2646(2) 0.38101(16) 0.0265(9) Uani 1 1 d . .
H12 H 0.254903 0.283303 0.409786 0.032 Uiso 1 1 calc R U
C13 C 0.0669(4) 0.2298(2) 0.38921(16) 0.0269(9) Uani 1 1 d . .
H13 H 0.030876 0.224878 0.423686 0.032 Uiso 1 1 calc R U
C14 C -0.0134(5) 0.2023(2) 0.34775(17) 0.0287(9) Uani 1 1 d . .
H14 H -0.104051 0.178438 0.353692 0.034 Uiso 1 1 calc R U
C15 C 0.0385(5) 0.2097(2) 0.29782(17) 0.0300(9) Uani 1 1 d . .
H15 H -0.016259 0.190695 0.269221 0.036 Uiso 1 1 calc R U
C16 C 0.1711(4) 0.2451(2) 0.28903(16) 0.0267(9) Uani 1 1 d . .
H16 H 0.205622 0.250875 0.254406 0.032 Uiso 1 1 calc R U
Br1 Br 0.73274(4) 0.59583(2) 0.44962(2) 0.02663(17) Uani 1 1 d . .
Cl1S Cl 1.03533(13) 0.59194(6) 0.32943(5) 0.0358(3) Uani 1 1 d . .
Cl2S Cl 0.76403(11) 0.54660(7) 0.28293(5) 0.0358(3) Uani 1 1 d . .
Cl3S Cl 0.95287(12) 0.42606(6) 0.32633(5) 0.0381(3) Uani 1 1 d . .
C1S C 0.8891(5) 0.5250(2) 0.33226(17) 0.0290(9) Uani 1 1 d . .
H1S H 0.841072 0.530833 0.366893 0.035 Uiso 1 1 calc R U

loop_
_atom_site_aniso_label
_atom_site_aniso_U_11
_atom_site_aniso_U_22
_atom_site_aniso_U_33
_atom_site_aniso_U_23
_atom_site_aniso_U_13
_atom_site_aniso_U_12
N1 0.0217(17) 0.0197(16) 0.0312(18) -0.0029(14) -0.0018(14) -0.0011(13)
N2 0.0236(17) 0.0202(17) 0.0312(18) -0.0006(14) -0.0021(15) 0.0040(14)
N3 0.0232(17) 0.0196(17) 0.0281(18) 0.0007(13) 0.0011(13) 0.0007(13)
C1 0.025(2) 0.026(2) 0.028(2) -0.0032(17) -0.0011(16) -0.0025(17)
C2 0.028(2) 0.026(2) 0.036(2) -0.0068(18) -0.0029(18) 0.0019(17)
C3 0.030(2) 0.021(2) 0.036(2) -0.0031(17) -0.0021(18) -0.0017(17)
C4 0.023(2) 0.0185(19) 0.028(2) 0.0017(15) -0.0006(16) 0.0017(15)
C5 0.023(2) 0.037(2) 0.038(2) -0.005(2) -0.0009(18) 0.0084(18)
C6 0.020(2) 0.036(2) 0.037(2) -0.0017(19) -0.0026(18) 0.0041(17)
C7 0.029(2) 0.020(2) 0.028(2) -0.0024(16) -0.0010(17) -0.0031(16)
C8 0.027(2) 0.021(2) 0.032(2) 0.0001(16) -0.0013(17) -0.0006(16)
C9 0.024(2) 0.024(2) 0.030(2) -0.0010(16) 0.0012(16) 0.0000(16)
C10 0.024(2) 0.025(2) 0.032(2) -0.0080(17) 0.0023(17) -0.0004(17)
C11 0.026(2) 0.0169(19) 0.029(2) -0.0012(16) -0.0008(16) 0.0020(15)
C12 0.030(2) 0.022(2) 0.028(2) -0.0025(16) -0.0027(17) 0.0030(17)
C13 0.030(2) 0.020(2) 0.030(2) 0.0013(16) 0.0056(17) 0.0036(16)
C14 0.024(2) 0.0182(19) 0.044(2) 0.0003(17) -0.0007(18) 0.0006(16)
C15 0.028(2) 0.025(2) 0.037(2) 0.0002(17) -0.0050(18) -0.0018(17)
C16 0.029(2) 0.023(2) 0.028(2) -0.0010(16) 0.0004(17) 0.0014(17)
Br1 0.0219(3) 0.0274(3) 0.0306(3) 0.00455(16) -0.00005(15) -0.00012(15)
Cl1S 0.0351(6) 0.0269(6) 0.0455(7) 0.0054(4) -0.0022(5) -0.0032(4)
Cl2S 0.0325(6) 0.0360(6) 0.0388(6) 0.0018(5) -0.0040(4) 0.0072(4)
Cl3S 0.0301(6) 0.0244(5) 0.0598(8) 0.0023(5) -0.0038(5) 0.0027(4)
C1S 0.028(2) 0.025(2) 0.034(2) 0.0031(17) -0.0007(17) 0.0027(17)

loop_
_atom_type_symbol
_atom_type_description
_atom_type_scat_dispersion_real
_atom_type_scat_dispersion_imag
_atom_type_scat_source
C C 0.0033 0.0016 'International Tables Vol C Tables 4.2.6.8 and 6.1.1.4'
H H 0.0000 0.0000 'International Tables Vol C Tables 4.2.6.8 and 6.1.1.4'
N N 0.0061 0.0033 'International Tables Vol C Tables 4.2.6.8 and 6.1.1.4'
Cl Cl 0.1484 0.1585 'International Tables Vol C Tables 4.2.6.8 and 6.1.1.4'
Br Br -0.2901 2.4595 'International Tables Vol C Tables 4.2.6.8 and 6.1.1.4'

loop_
_geom_angle_atom_site_label_1
_geom_angle_atom_site_label_2
_geom_angle_atom_site_label_3
_geom_angle
_geom_angle_site_symmetry_1
_geom_angle_site_symmetry_3
C1 N1 C10 110.3(3) . .
C1 N1 C9 110.9(3) . 5_666
C10 N1 C9 108.7(3) . 5_666
C4 N2 C5 108.1(3) . .
C4 N2 C3 126.0(4) . .
C5 N2 C3 125.6(3) . .
C4 N3 C6 108.8(4) . .
C4 N3 C7 124.8(3) . .
C6 N3 C7 126.2(3) . .
N1 C1 C2 112.6(3) . .
N1 C1 H1A 109.1 . .
C2 C1 H1A 109.1 . .
N1 C1 H1B 109.1 . .
C2 C1 H1B 109.1 . .
H1A C1 H1B 107.8 . .
C3 C2 C1 114.7(3) . .
C3 C2 H2A 108.6 . .
C1 C2 H2A 108.6 . .
C3 C2 H2B 108.6 . .
C1 C2 H2B 108.6 . .
H2A C2 H2B 107.6 . .
N2 C3 C2 112.3(3) . .
N2 C3 H3A 109.1 . .
C2 C3 H3A 109.1 . .
N2 C3 H3B 109.1 . .
C2 C3 H3B 109.1 . .
H3A C3 H3B 107.9 . .
N3 C4 N2 109.0(4) . .
N3 C4 H4 125.5 . .
N2 C4 H4 125.5 . .
C6 C5 N2 107.1(4) . .
C6 C5 H5 126.5 . .
N2 C5 H5 126.5 . .
C5 C6 N3 107.0(4) . .
C5 C6 H6 126.5 . .
N3 C6 H6 126.5 . .
N3 C7 C8 111.3(3) . .
N3 C7 H7A 109.4 . .
C8 C7 H7A 109.4 . .
N3 C7 H7B 109.4 . .
C8 C7 H7B 109.4 . .
H7A C7 H7B 108.0 . .
C9 C8 C7 110.8(3) . .
C9 C8 H8A 109.5 . .
C7 C8 H8A 109.5 . .
C9 C8 H8B 109.5 . .
C7 C8 H8B 109.5 . .
H8A C8 H8B 108.1 . .
N1 C9 C8 114.2(3) 5_666 .
N1 C9 H9A 108.7 5_666 .
C8 C9 H9A 108.7 . .
N1 C9 H9B 108.7 5_666 .
C8 C9 H9B 108.7 . .
H9A C9 H9B 107.6 . .
N1 C10 C11 113.0(3) . .
N1 C10 H10A 109.0 . .
C11 C10 H10A 109.0 . .
N1 C10 H10B 109.0 . .
C11 C10 H10B 109.0 . .
H10A C10 H10B 107.8 . .
C12 C11 C16 119.2(4) . .
C12 C11 C10 120.8(4) . .
C16 C11 C10 119.9(4) . .
C11 C12 C13 119.8(4) . .
C11 C12 H12 120.1 . .
C13 C12 H12 120.1 . .
C14 C13 C12 120.7(4) . .
C14 C13 H13 119.6 . .
C12 C13 H13 119.6 . .
C13 C14 C15 119.7(4) . .
C13 C14 H14 120.2 . .
C15 C14 H14 120.2 . .
C14 C15 C16 120.2(4) . .
C14 C15 H15 119.9 . .
C16 C15 H15 119.9 . .
C15 C16 C11 120.4(4) . .
C15 C16 H16 119.8 . .
C11 C16 H16 119.8 . .
Cl2S C1S Cl1S 110.6(2) . .
Cl2S C1S Cl3S 110.8(2) . .
Cl1S C1S Cl3S 109.4(2) . .
Cl2S C1S H1S 108.7 . .
Cl1S C1S H1S 108.7 . .
Cl3S C1S H1S 108.7 . .

loop_
_geom_bond_atom_site_label_1
_geom_bond_atom_site_label_2
_geom_bond_distance
_geom_bond_site_symmetry_2
N1 C1 1.475(5) .
N1 C10 1.469(5) .
N1 C9 1.472(5) 5_666
N2 C4 1.329(5) .
N2 C5 1.380(5) .
N2 C3 1.476(5) .
N3 C4 1.321(5) .
N3 C6 1.372(5) .
N3 C7 1.478(5) .
C1 C2 1.522(6) .
C1 H1A 0.9900 .
C1 H1B 0.9900 .
C2 C3 1.520(6) .
C2 H2A 0.9900 .
C2 H2B 0.9900 .
C3 H3A 0.9900 .
C3 H3B 0.9900 .
C4 H4 0.9500 .
C5 C6 1.351(6) .
C5 H5 0.9500 .
C6 H6 0.9500 .
C7 C8 1.525(6) .
C7 H7A 0.9900 .
C7 H7B 0.9900 .
C8 C9 1.512(5) .
C8 H8A 0.9900 .
C8 H8B 0.9900 .
C9 H9A 0.9900 .
C9 H9B 0.9900 .
C10 C11 1.520(6) .
C10 H10A 0.9900 .
C10 H10B 0.9900 .
C11 C12 1.386(6) .
C11 C16 1.393(6) .
C12 C13 1.394(6) .
C12 H12 0.9500 .
C13 C14 1.381(6) .
C13 H13 0.9500 .
C14 C15 1.375(6) .
C14 H14 0.9500 .
C15 C16 1.393(6) .
C15 H15 0.9500 .
C16 H16 0.9500 .
Cl1S C1S 1.772(4) .
Cl2S C1S 1.761(4) .
Cl3S C1S 1.772(4) .
C1S H1S 1.0000 .

loop_
_geom_hbond_atom_site_label_D
_geom_hbond_atom_site_label_H
_geom_hbond_atom_site_label_A
_geom_hbond_distance_DH
_geom_hbond_distance_HA
_geom_hbond_distance_DA
_geom_hbond_angle_DHA
_geom_hbond_site_symmetry_A
_geom_hbond_publ_flag
C3 H3B Br1 0.99 2.89 3.747(4) 145.1 8_755 yes
C4 H4 Br1 0.95 2.70 3.608(4) 159.3 5_666 yes
C6 H6 Br1 0.95 2.87 3.739(5) 153.3 5_766 yes
C7 H7A Br1 0.99 2.94 3.605(4) 125.7 . yes
C8 H8A Br1 0.99 3.12 4.083(4) 163.5 5_666 yes
C10 H10A Cl1S 0.99 2.84 3.626(4) 136.9 8_755 yes
C1S H1S Br1 1.00 2.59 3.552(4) 160.7 . yes

loop_
_geom_torsion_atom_site_label_1
_geom_torsion_atom_site_label_2
_geom_torsion_atom_site_label_3
_geom_torsion_atom_site_label_4
_geom_torsion
_geom_torsion_site_symmetry_1
_geom_torsion_site_symmetry_4
C10 N1 C1 C2 -72.1(4) . .
C9 N1 C1 C2 167.5(3) 5_666 .
N1 C1 C2 C3 -66.1(5) . .
C4 N2 C3 C2 129.6(4) . .
C5 N2 C3 C2 -57.3(5) . .
C1 C2 C3 N2 -78.5(4) . .
C6 N3 C4 N2 0.4(5) . .
C7 N3 C4 N2 176.8(4) . .
C5 N2 C4 N3 0.1(5) . .
C3 N2 C4 N3 174.2(3) . .
C4 N2 C5 C6 -0.7(5) . .
C3 N2 C5 C6 -174.8(4) . .
N2 C5 C6 N3 0.9(5) . .
C4 N3 C6 C5 -0.8(5) . .
C7 N3 C6 C5 -177.2(4) . .
C4 N3 C7 C8 55.0(5) . .
C6 N3 C7 C8 -129.2(4) . .
N3 C7 C8 C9 176.1(3) . .
C7 C8 C9 N1 63.3(4) . 5_666
C1 N1 C10 C11 154.1(3) . .
C9 N1 C10 C11 -84.1(4) 5_666 .
N1 C10 C11 C12 -36.7(5) . .
N1 C10 C11 C16 146.8(4) . .
C16 C11 C12 C13 0.7(6) . .
C10 C11 C12 C13 -175.8(4) . .
C11 C12 C13 C14 0.1(6) . .
C12 C13 C14 C15 -0.3(6) . .
C13 C14 C15 C16 -0.3(6) . .
C14 C15 C16 C11 1.1(6) . .
C12 C11 C16 C15 -1.3(6) . .
C10 C11 C16 C15 175.3(4) . .
